data_1542729
loop_
_publ_author_name
'Zhu, Xian-Hong'
'Li, Peng'
'Chen, Xiao-Wei'
'Ke, Wen-Shan'
'Chen, Fei'
'Zhang, Hua-Xin'

_publ_section_title
;
 [\m-<i>N</i>,<i>N</i>,<i>N</i>',<i>N</i>'-Tetrakis(pyridin-2-ylmethyl)butane-1,4-diamine]bis[(dimethanol-\k<i>O</i>)(perchlorato-\k<i>O</i>)copper(II)]
 bis(perchlorate)
;
_journal_coeditor_code BT4002
_journal_issue 3
_journal_name_full IUCrData
_journal_page_first x160344
_journal_paper_doi 10.1107/S2414314616003448
_journal_volume 1
_journal_year 2016
_chemical_formula_iupac '[Cu2 (Cl O4)2 (C28 H32 N6) (C H4 O)4] (Cl O4)2'
_chemical_formula_moiety '(C32 H48  Cl2 Cu2 N6 O12 2+), 2(Cl O4 -)'
_chemical_formula_sum 'C32 H48 Cl4 Cu2 N6 O20'
_chemical_formula_weight 1105.64
_chemical_name_common Cu-tpbn
_chemical_name_systematic
;[\m-<i>N</i>,<i>N</i>,<i>N</i>',<i>N</i>'-Tetrakis(pyridin-2-ylmethyl)butane-1,4-diamine]bis[(dimethanol-\k<i>O</i>)(perchlorato-\k<i>O</i>)copper(II)]
bis(perchlorate)
;
_space_group_crystal_system monoclinic
_space_group_IT_number 14
_space_group_name_Hall '-P 2yn'
_space_group_name_H-M_alt 'P 1 21/n 1'
_symmetry_space_group_name_Hall '-P 2yn'
_symmetry_space_group_name_H-M 'P 1 21/n 1'
_atom_sites_solution_hydrogens mixed
_audit_creation_method SHELXL-2014/7
_cell_angle_alpha 90
_cell_angle_beta 92.858(4)
_cell_angle_gamma 90
_cell_formula_units_Z 2
_cell_length_a 15.262(6)
_cell_length_b 9.355(4)
_cell_length_c 15.832(6)
_cell_measurement_reflns_used 10866
_cell_measurement_temperature 296(2)
_cell_measurement_theta_max 25.35
_cell_measurement_theta_min 2.53
_cell_volume 2257.6(16)
_computing_cell_refinement
;
SAINT (Siemens, 1996)
;
_computing_data_collection
;
SMART (Siemens, 1996)
;
_computing_data_reduction
;
SAINT (Siemens, 1996)
;
_computing_molecular_graphics
;
SHELXTL (Sheldrick, 2008)
;
_computing_publication_material
;
SHELXL2014 (Sheldrick, 2015)
;
_computing_structure_refinement
;
SHELXL2014 (Sheldrick, 2015)
;
_computing_structure_solution
;
SHELXS97 (Sheldrick, 2008)
;
_diffrn_ambient_temperature 296(2)
_diffrn_measured_fraction_theta_full 0.991
_diffrn_measured_fraction_theta_max 0.991
_diffrn_measurement_device_type 'Siemens SMART CCD area-detector'
_diffrn_measurement_method 'phi and omega scans'
_diffrn_radiation_type MoK\a
_diffrn_radiation_wavelength 0.71073
_diffrn_reflns_av_R_equivalents 0.0220
_diffrn_reflns_limit_h_max 18
_diffrn_reflns_limit_h_min -18
_diffrn_reflns_limit_k_max 11
_diffrn_reflns_limit_k_min -10
_diffrn_reflns_limit_l_max 16
_diffrn_reflns_limit_l_min -19
_diffrn_reflns_number 10866
_diffrn_reflns_theta_full 25.000
_diffrn_reflns_theta_max 25.349
_diffrn_reflns_theta_min 2.530
_exptl_absorpt_coefficient_mu 1.261
_exptl_absorpt_correction_T_max 0.884
_exptl_absorpt_correction_T_min 0.833
_exptl_absorpt_correction_type multi-scan
_exptl_absorpt_process_details
;
(SADABS; Sheldrick,1996)
;
_exptl_crystal_colour blue
_exptl_crystal_density_diffrn 1.626
_exptl_crystal_density_method 'not measured'
_exptl_crystal_description cuboid
_exptl_crystal_F_000 1136
_exptl_crystal_size_max 0.150
_exptl_crystal_size_mid 0.120
_exptl_crystal_size_min 0.100
_refine_diff_density_max 0.960
_refine_diff_density_min -0.508
_refine_ls_extinction_method none
_refine_ls_goodness_of_fit_ref 1.045
_refine_ls_hydrogen_treatment mixed
_refine_ls_matrix_type full
_refine_ls_number_parameters 299
_refine_ls_number_reflns 4092
_refine_ls_number_restraints 22
_refine_ls_restrained_S_all 1.090
_refine_ls_R_factor_all 0.0453
_refine_ls_R_factor_gt 0.0398
_refine_ls_shift/su_max 0.000
_refine_ls_shift/su_mean 0.000
_refine_ls_structure_factor_coef Fsqd
_refine_ls_weighting_details 'w=1/[\s^2^(Fo^2^)+(0.0693P)^2^+2.3032P] where P=(Fo^2^+2Fc^2^)/3'
_refine_ls_weighting_scheme calc
_refine_ls_wR_factor_gt 0.1148
_refine_ls_wR_factor_ref 0.1193
_reflns_number_gt 3585
_reflns_number_total 4092
_reflns_threshold_expression 'I > 2\s(I)'
_cod_data_source_file bt4002sup1.cif
_cod_data_source_block I
_cod_depositor_comments 'Adding full bibliography for 1542729.cif.'
_cod_database_code 1542729
_cod_database_fobs_code 1542729
_shelx_space_group_comment
;
The symmetry employed for this shelxl refinement is uniquely defined
by the following loop, which should always be used as a source of
symmetry information in preference to the above space-group names.
They are only intended as comments.
;
_shelx_estimated_absorpt_t_min 0.833
_shelx_estimated_absorpt_t_max 0.884

loop_
_space_group_symop_operation_xyz
'x, y, z'
'-x+1/2, y+1/2, -z+1/2'
'-x, -y, -z'
'x-1/2, -y-1/2, z-1/2'

loop_
_atom_site_type_symbol
_atom_site_label
_atom_site_fract_x
_atom_site_fract_y
_atom_site_fract_z
_atom_site_U_iso_or_equiv
_atom_site_adp_type
_atom_site_calc_flag
_atom_site_occupancy
C C1 0.1455(2) 0.0368(3) 0.5044(2) 0.0440(8) Uani d 1
H H1 0.1648 0.0170 0.4509 0.053 Uiso calc 1
C C2 0.0999(3) -0.0655(4) 0.5452(3) 0.0620(11) Uani d 1
H H2 0.0883 -0.1536 0.5197 0.074 Uiso calc 1
C C3 0.0714(3) -0.0365(4) 0.6244(3) 0.0644(11) Uani d 1
H H3 0.0414 -0.1058 0.6537 0.077 Uiso calc 1
C C4 0.0875(2) 0.0954(4) 0.6600(2) 0.0505(9) Uani d 1
H H4 0.0671 0.1177 0.7127 0.061 Uiso calc 1
C C5 0.13469(18) 0.1947(3) 0.61593(19) 0.0344(7) Uani d 1
C C6 0.1599(2) 0.3373(3) 0.65356(18) 0.0358(7) Uani d 1
H H6A 0.1100 0.3784 0.6805 0.043 Uiso calc 1
H H6B 0.2069 0.3246 0.6964 0.043 Uiso calc 1
C C7 0.2619(2) 0.5306(4) 0.6191(2) 0.0391(7) Uani d 1
H H7A 0.2967 0.4812 0.6629 0.047 Uiso calc 1
H H7B 0.2378 0.6160 0.6437 0.047 Uiso calc 1
C C8 0.31903(19) 0.5715(3) 0.5488(2) 0.0368(7) Uani d 1
C C9 0.3711(3) 0.6939(4) 0.5513(3) 0.0555(10) Uani d 1
H H9 0.3684 0.7588 0.5956 0.067 Uiso calc 1
C C10 0.4271(3) 0.7166(5) 0.4864(3) 0.0673(12) Uani d 1
H H10 0.4634 0.7964 0.4872 0.081 Uiso calc 1
C C11 0.4287(3) 0.6211(5) 0.4211(3) 0.0628(11) Uani d 1
H H11 0.4660 0.6357 0.3772 0.075 Uiso calc 1
C C12 0.3750(2) 0.5037(4) 0.4209(2) 0.0490(8) Uani d 1
H H12 0.3754 0.4400 0.3758 0.059 Uiso calc 1
C C13 0.3553(3) 0.0668(5) 0.4236(3) 0.0731(13) Uani d 1
H H13A 0.3653 0.0485 0.4829 0.110 Uiso calc 1
H H13B 0.4099 0.0895 0.3992 0.110 Uiso calc 1
H H13C 0.3302 -0.0165 0.3965 0.110 Uiso calc 1
C C14 0.1120(3) 0.3258(6) 0.3058(3) 0.0769(14) Uani d 1
H H14A 0.1070 0.2258 0.3182 0.115 Uiso calc 1
H H14B 0.1309 0.3376 0.2493 0.115 Uiso calc 1
H H14C 0.0561 0.3712 0.3107 0.115 Uiso calc 1
C C15 0.11512(18) 0.5284(3) 0.55231(19) 0.0325(6) Uani d 1
H H15A 0.1368 0.5876 0.5076 0.039 Uiso calc 1
H H15B 0.0972 0.5917 0.5968 0.039 Uiso calc 1
C C16 0.03470(18) 0.4473(3) 0.51735(19) 0.0343(6) Uani d 1
H H16A 0.0107 0.3901 0.5618 0.041 Uiso calc 1
H H16B 0.0513 0.3834 0.4726 0.041 Uiso calc 1
Cl Cl1 0.37875(5) 0.12281(9) 0.66713(5) 0.0410(2) Uani d 1
Cl Cl2 0.15310(9) 0.76483(12) 0.30737(7) 0.0715(3) Uani d 1
Cu Cu1 0.24114(2) 0.31381(4) 0.49533(2) 0.02964(14) Uani d 1
N N1 0.16344(16) 0.1652(3) 0.53909(16) 0.0329(5) Uani d 1
N N2 0.32171(15) 0.4784(3) 0.48422(16) 0.0357(6) Uani d 1
N N3 0.18915(14) 0.4362(3) 0.58710(14) 0.0294(5) Uani d 1
O O1 0.17400(17) 0.3889(3) 0.36349(16) 0.0527(6) Uani d 1
H H1A 0.190(4) 0.465(4) 0.342(4) 0.12(2) Uiso d 1
O O2 0.29635(17) 0.1842(3) 0.41199(15) 0.0472(6) Uani d 1
H H2A 0.287(3) 0.194(4) 0.3599(8) 0.057(12) Uiso d 1
O O3 0.3075(2) 0.0238(4) 0.6663(2) 0.0861(11) Uani d 1
O O4 0.36000(16) 0.2327(3) 0.60525(16) 0.0563(7) Uani d 1
O O5 0.4561(2) 0.0499(4) 0.6471(2) 0.0976(12) Uani d 1
O O6 0.3892(3) 0.1839(4) 0.7486(2) 0.1032(13) Uani d 1
O O7 0.2095(3) 0.6690(4) 0.2660(2) 0.0938(11) Uani d 1
O O8 0.0697(4) 0.7308(12) 0.2688(9) 0.373(10) Uani d 1
O O9 0.1657(5) 0.9069(4) 0.2901(3) 0.169(3) Uani d 1
O O10 0.1527(8) 0.7413(7) 0.3898(3) 0.286(6) Uani d 1

loop_
_atom_site_aniso_label
_atom_site_aniso_U_11
_atom_site_aniso_U_22
_atom_site_aniso_U_33
_atom_site_aniso_U_12
_atom_site_aniso_U_13
_atom_site_aniso_U_23
C1 0.0466(17) 0.0288(16) 0.056(2) -0.0009(14) 0.0012(15) -0.0048(14)
C2 0.063(2) 0.0303(19) 0.093(3) -0.0080(17) 0.003(2) 0.0013(19)
C3 0.059(2) 0.045(2) 0.090(3) -0.0126(18) 0.013(2) 0.024(2)
C4 0.0485(19) 0.051(2) 0.053(2) -0.0015(16) 0.0116(15) 0.0169(17)
C5 0.0295(14) 0.0351(16) 0.0387(16) 0.0057(12) 0.0015(12) 0.0104(12)
C6 0.0405(16) 0.0399(17) 0.0273(15) 0.0044(13) 0.0046(12) 0.0033(12)
C7 0.0389(15) 0.0385(17) 0.0393(17) -0.0040(13) -0.0028(13) -0.0097(13)
C8 0.0345(15) 0.0308(16) 0.0444(17) -0.0011(12) -0.0059(12) 0.0012(13)
C9 0.056(2) 0.038(2) 0.072(3) -0.0118(16) -0.0053(19) -0.0039(17)
C10 0.057(2) 0.050(2) 0.095(3) -0.0224(19) 0.000(2) 0.017(2)
C11 0.056(2) 0.064(3) 0.069(3) -0.016(2) 0.0145(19) 0.020(2)
C12 0.0479(18) 0.056(2) 0.0436(19) -0.0082(17) 0.0092(14) 0.0059(16)
C13 0.078(3) 0.076(3) 0.064(3) 0.043(2) -0.003(2) -0.017(2)
C14 0.057(2) 0.118(4) 0.055(3) -0.019(3) -0.0119(19) -0.001(2)
C15 0.0348(14) 0.0268(15) 0.0358(15) 0.0064(12) 0.0021(12) 0.0015(11)
C16 0.0325(14) 0.0317(16) 0.0387(16) 0.0053(12) 0.0031(12) 0.0026(12)
Cl1 0.0359(4) 0.0506(5) 0.0363(4) 0.0061(3) -0.0019(3) 0.0082(3)
Cl2 0.0999(8) 0.0561(6) 0.0623(6) -0.0027(6) 0.0418(6) -0.0047(5)
Cu1 0.0313(2) 0.0263(2) 0.0317(2) -0.00060(13) 0.00539(14) -0.00210(13)
N1 0.0324(12) 0.0268(13) 0.0395(14) 0.0013(10) 0.0012(10) 0.0017(10)
N2 0.0330(12) 0.0357(14) 0.0384(14) -0.0037(10) 0.0016(10) 0.0039(11)
N3 0.0314(12) 0.0275(12) 0.0293(12) 0.0012(10) 0.0002(9) -0.0011(9)
O1 0.0553(15) 0.0547(17) 0.0468(14) -0.0034(13) -0.0105(11) 0.0086(12)
O2 0.0603(15) 0.0469(14) 0.0348(13) 0.0181(11) 0.0072(11) -0.0012(10)
O3 0.0678(18) 0.082(2) 0.106(3) -0.0239(17) -0.0199(17) 0.043(2)
O4 0.0545(15) 0.0567(16) 0.0568(15) 0.0015(12) -0.0068(12) 0.0217(13)
O5 0.0637(19) 0.109(3) 0.122(3) 0.046(2) 0.0188(19) 0.022(2)
O6 0.139(3) 0.125(3) 0.0444(18) -0.008(3) -0.0083(19) -0.0154(18)
O7 0.098(3) 0.106(3) 0.080(2) 0.018(2) 0.027(2) -0.013(2)
O8 0.111(5) 0.333(13) 0.68(2) 0.000(7) 0.087(9) -0.317(16)
O9 0.310(8) 0.074(3) 0.128(4) 0.013(4) 0.067(5) 0.035(3)
O10 0.661(19) 0.120(4) 0.095(4) 0.099(8) 0.187(7) 0.044(3)

loop_
_atom_type_symbol
_atom_type_description
_atom_type_scat_dispersion_real
_atom_type_scat_dispersion_imag
_atom_type_scat_source
C C 0.0033 0.0016 'International Tables Vol C Tables 4.2.6.8 and 6.1.1.4'
H H 0.0000 0.0000 'International Tables Vol C Tables 4.2.6.8 and 6.1.1.4'
N N 0.0061 0.0033 'International Tables Vol C Tables 4.2.6.8 and 6.1.1.4'
O O 0.0106 0.0060 'International Tables Vol C Tables 4.2.6.8 and 6.1.1.4'
Cl Cl 0.1484 0.1585 'International Tables Vol C Tables 4.2.6.8 and 6.1.1.4'
Cu Cu 0.3201 1.2651 'International Tables Vol C Tables 4.2.6.8 and 6.1.1.4'

loop_
_geom_angle_atom_site_label_1
_geom_angle_atom_site_label_2
_geom_angle_atom_site_label_3
_geom_angle_site_symmetry_1
_geom_angle_site_symmetry_3
_geom_angle
_geom_angle_publ_flag
N1 C1 C2 . . 122.2(4) ?
N1 C1 H1 . . 118.9 ?
C2 C1 H1 . . 118.9 ?
C1 C2 C3 . . 119.0(4) ?
C1 C2 H2 . . 120.5 ?
C3 C2 H2 . . 120.5 ?
C4 C3 C2 . . 119.5(3) ?
C4 C3 H3 . . 120.2 ?
C2 C3 H3 . . 120.2 ?
C3 C4 C5 . . 118.9(4) ?
C3 C4 H4 . . 120.5 ?
C5 C4 H4 . . 120.5 ?
N1 C5 C4 . . 121.3(3) ?
N1 C5 C6 . . 116.9(3) ?
C4 C5 C6 . . 121.7(3) ?
N3 C6 C5 . . 110.6(2) ?
N3 C6 H6A . . 109.5 ?
C5 C6 H6A . . 109.5 ?
N3 C6 H6B . . 109.5 ?
C5 C6 H6B . . 109.5 ?
H6A C6 H6B . . 108.1 ?
N3 C7 C8 . . 110.6(2) ?
N3 C7 H7A . . 109.5 ?
C8 C7 H7A . . 109.5 ?
N3 C7 H7B . . 109.5 ?
C8 C7 H7B . . 109.5 ?
H7A C7 H7B . . 108.1 ?
N2 C8 C9 . . 121.0(3) ?
N2 C8 C7 . . 116.1(3) ?
C9 C8 C7 . . 122.7(3) ?
C10 C9 C8 . . 118.4(4) ?
C10 C9 H9 . . 120.8 ?
C8 C9 H9 . . 120.8 ?
C11 C10 C9 . . 119.7(4) ?
C11 C10 H10 . . 120.1 ?
C9 C10 H10 . . 120.1 ?
C10 C11 C12 . . 119.5(4) ?
C10 C11 H11 . . 120.3 ?
C12 C11 H11 . . 120.3 ?
N2 C12 C11 . . 121.6(4) ?
N2 C12 H12 . . 119.2 ?
C11 C12 H12 . . 119.2 ?
O2 C13 H13A . . 109.5 ?
O2 C13 H13B . . 109.5 ?
H13A C13 H13B . . 109.5 ?
O2 C13 H13C . . 109.5 ?
H13A C13 H13C . . 109.5 ?
H13B C13 H13C . . 109.5 ?
O1 C14 H14A . . 109.5 ?
O1 C14 H14B . . 109.5 ?
H14A C14 H14B . . 109.5 ?
O1 C14 H14C . . 109.5 ?
H14A C14 H14C . . 109.5 ?
H14B C14 H14C . . 109.5 ?
N3 C15 C16 . . 115.1(2) ?
N3 C15 H15A . . 108.5 ?
C16 C15 H15A . . 108.5 ?
N3 C15 H15B . . 108.5 ?
C16 C15 H15B . . 108.5 ?
H15A C15 H15B . . 107.5 ?
C15 C16 C16 . 3_566 109.9(3) ?
C15 C16 H16A . . 109.7 ?
C16 C16 H16A 3_566 . 109.7 ?
C15 C16 H16B . . 109.7 ?
C16 C16 H16B 3_566 . 109.7 ?
H16A C16 H16B . . 108.2 ?
O6 Cl1 O5 . . 110.0(3) ?
O6 Cl1 O3 . . 108.8(2) ?
O5 Cl1 O3 . . 109.2(2) ?
O6 Cl1 O4 . . 110.0(2) ?
O5 Cl1 O4 . . 109.4(2) ?
O3 Cl1 O4 . . 109.37(17) ?
O10 Cl2 O9 . . 111.4(4) ?
O10 Cl2 O8 . . 109.8(7) ?
O9 Cl2 O8 . . 105.3(6) ?
O10 Cl2 O7 . . 112.4(4) ?
O9 Cl2 O7 . . 115.1(3) ?
O8 Cl2 O7 . . 102.2(3) ?
N1 Cu1 N2 . . 164.38(11) y
N1 Cu1 O2 . . 94.85(11) y
N2 Cu1 O2 . . 97.37(11) y
N1 Cu1 N3 . . 83.31(10) y
N2 Cu1 N3 . . 83.82(10) y
O2 Cu1 N3 . . 175.70(9) y
N1 Cu1 O1 . . 105.97(10) y
N2 Cu1 O1 . . 86.27(10) y
O2 Cu1 O1 . . 77.22(10) y
N3 Cu1 O1 . . 107.01(10) y
C5 N1 C1 . . 119.0(3) ?
C5 N1 Cu1 . . 113.7(2) ?
C1 N1 Cu1 . . 126.9(2) ?
C12 N2 C8 . . 119.7(3) ?
C12 N2 Cu1 . . 127.2(2) ?
C8 N2 Cu1 . . 113.1(2) ?
C6 N3 C7 . . 112.0(2) ?
C6 N3 C15 . . 111.7(2) ?
C7 N3 C15 . . 108.6(2) ?
C6 N3 Cu1 . . 107.21(18) ?
C7 N3 Cu1 . . 105.37(17) ?
C15 N3 Cu1 . . 111.88(17) ?
C14 O1 Cu1 . . 133.5(3) ?
C14 O1 H1A . . 107(4) ?
Cu1 O1 H1A . . 119(4) ?
C13 O2 Cu1 . . 131.6(2) ?
C13 O2 H2A . . 106(3) ?
Cu1 O2 H2A . . 122(3) ?

loop_
_geom_bond_atom_site_label_1
_geom_bond_atom_site_label_2
_geom_bond_site_symmetry_2
_geom_bond_distance
_geom_bond_publ_flag
C1 N1 . 1.343(4) ?
C1 C2 . 1.364(5) ?
C1 H1 . 0.9300 ?
C2 C3 . 1.375(6) ?
C2 H2 . 0.9300 ?
C3 C4 . 1.374(6) ?
C3 H3 . 0.9300 ?
C4 C5 . 1.385(4) ?
C4 H4 . 0.9300 ?
C5 N1 . 1.342(4) ?
C5 C6 . 1.503(4) ?
C6 N3 . 1.486(4) ?
C6 H6A . 0.9700 ?
C6 H6B . 0.9700 ?
C7 N3 . 1.487(4) ?
C7 C8 . 1.498(4) ?
C7 H7A . 0.9700 ?
C7 H7B . 0.9700 ?
C8 N2 . 1.344(4) ?
C8 C9 . 1.393(5) ?
C9 C10 . 1.385(6) ?
C9 H9 . 0.9300 ?
C10 C11 . 1.367(7) ?
C10 H10 . 0.9300 ?
C11 C12 . 1.371(5) ?
C11 H11 . 0.9300 ?
C12 N2 . 1.342(4) ?
C12 H12 . 0.9300 ?
C13 O2 . 1.425(4) ?
C13 H13A . 0.9600 ?
C13 H13B . 0.9600 ?
C13 H13C . 0.9600 ?
C14 O1 . 1.411(5) ?
C14 H14A . 0.9600 ?
C14 H14B . 0.9600 ?
C14 H14C . 0.9600 ?
C15 N3 . 1.504(3) ?
C15 C16 . 1.524(4) ?
C15 H15A . 0.9700 ?
C15 H15B . 0.9700 ?
C16 C16 3_566 1.529(5) ?
C16 H16A . 0.9700 ?
C16 H16B . 0.9700 ?
Cl1 O6 . 1.412(3) ?
Cl1 O5 . 1.413(3) ?
Cl1 O3 . 1.427(3) ?
Cl1 O4 . 1.439(2) ?
Cl2 O10 . 1.323(4) ?
Cl2 O9 . 1.372(4) ?
Cl2 O8 . 1.419(6) ?
Cl2 O7 . 1.424(3) ?
Cu1 N1 . 1.975(3) y
Cu1 N2 . 1.984(3) y
Cu1 O2 . 2.008(2) y
Cu1 N3 . 2.041(2) y
Cu1 O1 . 2.385(3) y
Cu1 O4 . 2.565(3) y
O1 H1A . 0.835(10) ?
O2 H2A . 0.834(10) ?

loop_
_geom_hbond_atom_site_label_D
_geom_hbond_atom_site_label_H
_geom_hbond_atom_site_label_A
_geom_hbond_site_symmetry_A
_geom_hbond_distance_DH
_geom_hbond_distance_HA
_geom_hbond_distance_DA
_geom_hbond_angle_DHA
O2 H2A O7 2_545 0.834(10) 2.011(16) 2.819(4) 163(4)
O1 H1A O10 . 0.835(10) 2.76(5) 3.340(7) 128(5)
O1 H1A O7 . 0.835(10) 2.280(17) 3.102(5) 169(6)
C2 H2 O10 1_545 0.93 2.52 3.189(7) 128.6
C4 H4 O8 3_566 0.93 2.55 3.153(7) 122.7
C13 H13B O5 3_656 0.96 2.56 3.325(5) 136.4
C15 H15A O10 . 0.97 2.38 3.326(5) 165.9

loop_
_geom_torsion_atom_site_label_1
_geom_torsion_atom_site_label_2
_geom_torsion_atom_site_label_3
_geom_torsion_atom_site_label_4
_geom_torsion_site_symmetry_4
_geom_torsion
N1 C1 C2 C3 . -0.1(6)
C1 C2 C3 C4 . 1.5(6)
C2 C3 C4 C5 . -2.0(6)
C3 C4 C5 N1 . 1.1(5)
C3 C4 C5 C6 . -175.8(3)
N1 C5 C6 N3 . 17.5(3)
C4 C5 C6 N3 . -165.5(3)
N3 C7 C8 N2 . -27.3(4)
N3 C7 C8 C9 . 156.7(3)
N2 C8 C9 C10 . -1.0(5)
C7 C8 C9 C10 . 174.9(3)
C8 C9 C10 C11 . 1.3(6)
C9 C10 C11 C12 . -0.2(7)
C10 C11 C12 N2 . -1.3(6)
N3 C15 C16 C16 3_566 -179.0(3)
C4 C5 N1 C1 . 0.3(4)
C6 C5 N1 C1 . 177.3(3)
C4 C5 N1 Cu1 . -172.9(2)
C6 C5 N1 Cu1 . 4.2(3)
C2 C1 N1 C5 . -0.8(5)
C2 C1 N1 Cu1 . 171.4(3)
C11 C12 N2 C8 . 1.5(5)
C11 C12 N2 Cu1 . -179.1(3)
C9 C8 N2 C12 . -0.4(5)
C7 C8 N2 C12 . -176.5(3)
C9 C8 N2 Cu1 . -179.8(3)
C7 C8 N2 Cu1 . 4.1(3)
C5 C6 N3 C7 . -144.0(2)
C5 C6 N3 C15 . 94.0(3)
C5 C6 N3 Cu1 . -28.9(3)
C8 C7 N3 C6 . 151.1(2)
C8 C7 N3 C15 . -85.1(3)
C8 C7 N3 Cu1 . 34.9(3)
C16 C15 N3 C6 . -55.7(3)
C16 C15 N3 C7 . -179.6(2)
C16 C15 N3 Cu1 . 64.5(3)
